data_7239650
loop_
_publ_author_name
'Gurbanov, Atash V.'
'Kuznetsov, Maxim L.'
'Demukhamedova, Svetlana D.'
'Alieva, Irada N.'
'Godjaev, Niftali M.'
'Zubkov, Fedor I.'
'Mahmudov, Kamran T.'
'Pombeiro, Armando J. L.'

_publ_section_title
;
 Role of substituents on resonance assisted hydrogen bonding vs.
 intermolecular hydrogen bonding
;
_journal_issue 4
_journal_name_full CrystEngComm
_journal_page_first 628
_journal_page_last 633
_journal_paper_doi 10.1039/C9CE01744E
_journal_volume 22
_journal_year 2020
_chemical_formula_moiety 'C12 H14 Cl N3 O2'
_chemical_formula_sum 'C12 H14 Cl N3 O2'
_chemical_formula_weight 267.71
_space_group_crystal_system monoclinic
_space_group_IT_number 14
_space_group_name_Hall '-P 2yn'
_space_group_name_H-M_alt 'P 1 21/n 1'
_atom_sites_solution_hydrogens mixed
_atom_sites_solution_primary direct
_atom_sites_solution_secondary difmap
_audit_creation_method SHELXL-2018/3
_audit_update_record
;
2019-11-04 deposited with the CCDC.	2019-12-20 downloaded from the CCDC.
;
_cell_angle_alpha 90
_cell_angle_beta 97.185(3)
_cell_angle_gamma 90
_cell_formula_units_Z 8
_cell_length_a 17.998(2)
_cell_length_b 7.5198(9)
_cell_length_c 18.740(2)
_cell_measurement_reflns_used 6003
_cell_measurement_temperature 100(2)
_cell_measurement_theta_max 28.24
_cell_measurement_theta_min 2.28
_cell_volume 2516.4(5)
_computing_cell_refinement 'Bruker SAINT'
_computing_data_collection 'Bruker APEX3'
_computing_data_reduction 'Bruker SAINT'
_computing_molecular_graphics 'Bruker SHELXTL'
_computing_publication_material 'Bruker SHELXTL'
_computing_structure_refinement 'SHELXL-2018/3 (Sheldrick, 2018)'
_computing_structure_solution 'SHELXT 2014/4 (Sheldrick, 2014)'
_diffrn_ambient_temperature 100(2)
_diffrn_measured_fraction_theta_full 0.992
_diffrn_measured_fraction_theta_max 0.981
_diffrn_measurement_device_type 'Bruker APEX-II CCD'
_diffrn_measurement_method '\f and \w scans'
_diffrn_radiation_type MoK\a
_diffrn_radiation_wavelength 0.71073
_diffrn_reflns_av_R_equivalents 0.0469
_diffrn_reflns_av_unetI/netI 0.0542
_diffrn_reflns_Laue_measured_fraction_full 0.992
_diffrn_reflns_Laue_measured_fraction_max 0.981
_diffrn_reflns_limit_h_max 23
_diffrn_reflns_limit_h_min -23
_diffrn_reflns_limit_k_max 9
_diffrn_reflns_limit_k_min -9
_diffrn_reflns_limit_l_max 24
_diffrn_reflns_limit_l_min -25
_diffrn_reflns_number 16901
_diffrn_reflns_point_group_measured_fraction_full 0.992
_diffrn_reflns_point_group_measured_fraction_max 0.981
_diffrn_reflns_theta_full 25.242
_diffrn_reflns_theta_max 28.299
_diffrn_reflns_theta_min 1.479
_exptl_absorpt_coefficient_mu 0.302
_exptl_absorpt_correction_T_max 0.942
_exptl_absorpt_correction_T_min 0.914
_exptl_absorpt_correction_type multi-scan
_exptl_absorpt_process_details 'SADABS (Sheldrick, 2003)'
_exptl_crystal_colour colourless
_exptl_crystal_density_diffrn 1.413
_exptl_crystal_description prism
_exptl_crystal_F_000 1120
_exptl_crystal_size_max 0.270
_exptl_crystal_size_mid 0.220
_exptl_crystal_size_min 0.140
_refine_diff_density_max 0.442
_refine_diff_density_min -0.306
_refine_diff_density_rms 0.065
_refine_ls_extinction_method none
_refine_ls_goodness_of_fit_ref 1.047
_refine_ls_hydrogen_treatment constr
_refine_ls_matrix_type full
_refine_ls_number_parameters 331
_refine_ls_number_reflns 6111
_refine_ls_number_restraints 0
_refine_ls_restrained_S_all 1.047
_refine_ls_R_factor_all 0.0691
_refine_ls_R_factor_gt 0.0489
_refine_ls_shift/su_max 0.001
_refine_ls_shift/su_mean 0.000
_refine_ls_structure_factor_coef Fsqd
_refine_ls_weighting_details 'w=1/[\s^2^(Fo^2^)+(0.0378P)^2^+2.1058P] where P=(Fo^2^+2Fc^2^)/3'
_refine_ls_weighting_scheme calc
_refine_ls_wR_factor_gt 0.1075
_refine_ls_wR_factor_ref 0.1148
_reflns_Friedel_coverage 0.000
_reflns_number_gt 4693
_reflns_number_total 6111
_reflns_threshold_expression 'I > 2\s(I)'
_cod_data_source_file c9ce01744e2.cif
_cod_data_source_block 010119_LIK6
_cod_depositor_comments
;Adding full bibliography for 7239646--7239650.cif.

 Adding full bibliography for 7239646--7239650.cif.
;
_cod_original_sg_symbol_H-M 'P 21/n'
_cod_database_code 7239650
_shelx_shelxl_version_number 2018/3
_shelx_space_group_comment
;
The symmetry employed for this shelxl refinement is uniquely defined
by the following loop, which should always be used as a source of
symmetry information in preference to the above space-group names.
They are only intended as comments.
;
_shelx_estimated_absorpt_t_min 0.923
_shelx_estimated_absorpt_t_max 0.959

loop_
_space_group_symop_operation_xyz
'x, y, z'
'-x+1/2, y+1/2, -z+1/2'
'-x, -y, -z'
'x-1/2, -y-1/2, z-1/2'

loop_
_atom_site_label
_atom_site_type_symbol
_atom_site_fract_x
_atom_site_fract_y
_atom_site_fract_z
_atom_site_U_iso_or_equiv
_atom_site_adp_type
_atom_site_occupancy
_atom_site_site_symmetry_order
_atom_site_calc_flag
_atom_site_refinement_flags_posn
_atom_site_refinement_flags_adp
Cl1 Cl 0.57944(3) 0.16424(8) 0.02550(3) 0.02639(14) Uani 1 1 d . .
Cl2 Cl 0.02693(3) 0.30297(8) 1.06805(3) 0.02692(14) Uani 1 1 d . .
O1 O 0.28045(8) 0.5960(2) 0.30778(8) 0.0244(3) Uani 1 1 d . .
O2 O 0.12001(8) 0.7411(2) 0.17421(8) 0.0216(3) Uani 1 1 d . .
N1 N 0.34116(9) 0.4294(2) 0.18826(8) 0.0158(3) Uani 1 1 d . .
H1N H 0.346711 0.415390 0.236322 0.019 Uiso 1 1 d R U
N2 N 0.28177(9) 0.5088(2) 0.15394(9) 0.0155(3) Uani 1 1 d . .
N3 N 0.16774(9) 0.4579(2) 0.29185(9) 0.0180(4) Uani 1 1 d . .
N4 N 0.19070(9) 0.0241(2) 0.83799(8) 0.0168(3) Uani 1 1 d . .
H4N H 0.240494 0.042137 0.842218 0.020 Uiso 1 1 d R U
N5 N 0.15300(9) -0.0519(2) 0.78074(8) 0.0154(3) Uani 1 1 d . .
N6 N 0.28880(9) 0.0167(2) 0.66324(9) 0.0186(4) Uani 1 1 d . .
C1 C 0.39806(10) 0.3711(3) 0.14890(10) 0.0149(4) Uani 1 1 d . .
C2 C 0.46356(11) 0.3003(3) 0.18564(10) 0.0162(4) Uani 1 1 d . .
H2A H 0.469637 0.294923 0.236684 0.019 Uiso 1 1 calc R U
C3 C 0.51996(11) 0.2375(3) 0.14806(11) 0.0177(4) Uani 1 1 d . .
H3A H 0.564473 0.188532 0.173032 0.021 Uiso 1 1 calc R U
C4 C 0.51045(11) 0.2472(3) 0.07385(11) 0.0188(4) Uani 1 1 d . .
C5 C 0.44582(12) 0.3187(3) 0.03664(11) 0.0230(5) Uani 1 1 d . .
H5A H 0.440068 0.324472 -0.014397 0.028 Uiso 1 1 calc R U
C6 C 0.38981(11) 0.3814(3) 0.07425(11) 0.0210(4) Uani 1 1 d . .
H6A H 0.345660 0.431513 0.049056 0.025 Uiso 1 1 calc R U
C7 C 0.22618(10) 0.5583(3) 0.18721(10) 0.0147(4) Uani 1 1 d . .
C8 C 0.22620(11) 0.5383(3) 0.26793(10) 0.0167(4) Uani 1 1 d . .
C9 C 0.16384(13) 0.4453(3) 0.36912(11) 0.0233(5) Uani 1 1 d . .
H9A H 0.205289 0.512533 0.395231 0.035 Uiso 1 1 calc R U
H9B H 0.167506 0.320288 0.383942 0.035 Uiso 1 1 calc R U
H9C H 0.116114 0.494552 0.379985 0.035 Uiso 1 1 calc R U
C10 C 0.10613(11) 0.3763(3) 0.24546(11) 0.0213(4) Uani 1 1 d . .
H10A H 0.120492 0.360563 0.197114 0.032 Uiso 1 1 calc R U
H10B H 0.061897 0.453102 0.242957 0.032 Uiso 1 1 calc R U
H10C H 0.094529 0.260175 0.265113 0.032 Uiso 1 1 calc R U
C11 C 0.16773(11) 0.6647(3) 0.14446(10) 0.0158(4) Uani 1 1 d . .
C12 C 0.16800(11) 0.6807(3) 0.06434(10) 0.0202(4) Uani 1 1 d . .
H12A H 0.164844 0.806470 0.050527 0.030 Uiso 1 1 calc R U
H12B H 0.124949 0.616543 0.039470 0.030 Uiso 1 1 calc R U
H12C H 0.214397 0.629685 0.050920 0.030 Uiso 1 1 calc R U
C13 C 0.15110(11) 0.0828(3) 0.89339(10) 0.0159(4) Uani 1 1 d . .
C14 C 0.19081(11) 0.1353(3) 0.95868(10) 0.0179(4) Uani 1 1 d . .
H14A H 0.243877 0.126601 0.965803 0.021 Uiso 1 1 calc R U
C15 C 0.15289(11) 0.2002(3) 1.01320(11) 0.0192(4) Uani 1 1 d . .
H15A H 0.179654 0.235956 1.057809 0.023 Uiso 1 1 calc R U
C16 C 0.07552(11) 0.2122(3) 1.00183(11) 0.0194(4) Uani 1 1 d . .
C17 C 0.03526(11) 0.1563(3) 0.93804(11) 0.0213(4) Uani 1 1 d . .
H17A H -0.017870 0.162737 0.931560 0.026 Uiso 1 1 calc R U
C18 C 0.07318(11) 0.0908(3) 0.88372(11) 0.0187(4) Uani 1 1 d . .
H18A H 0.046019 0.051303 0.839844 0.022 Uiso 1 1 calc R U
C19 C 0.18588(10) -0.0936(3) 0.72499(10) 0.0149(4) Uani 1 1 d . .
C20 C 0.26813(11) -0.0635(3) 0.72152(10) 0.0167(4) Uani 1 1 d . .
C21 C 0.36798(11) 0.0306(3) 0.65417(12) 0.0234(5) Uani 1 1 d . .
H21A H 0.397932 -0.035671 0.692604 0.035 Uiso 1 1 calc R U
H21B H 0.383072 0.155869 0.656400 0.035 Uiso 1 1 calc R U
H21C H 0.376086 -0.019135 0.607427 0.035 Uiso 1 1 calc R U
C22 C 0.23659(12) 0.0937(3) 0.60605(11) 0.0236(5) Uani 1 1 d . .
H22A H 0.188183 0.113569 0.623568 0.035 Uiso 1 1 calc R U
H22B H 0.230006 0.012238 0.564944 0.035 Uiso 1 1 calc R U
H22C H 0.256389 0.207376 0.591118 0.035 Uiso 1 1 calc R U
C23 C 0.14041(11) -0.1994(3) 0.66890(10) 0.0168(4) Uani 1 1 d . .
O3 O 0.31312(8) -0.1129(2) 0.77296(8) 0.0255(3) Uani 1 1 d . .
O4 O 0.17012(8) -0.2658(2) 0.62003(8) 0.0222(3) Uani 1 1 d . .
C24 C 0.05817(11) -0.2240(3) 0.67289(11) 0.0213(4) Uani 1 1 d . .
H24A H 0.041840 -0.338223 0.651170 0.032 Uiso 1 1 calc R U
H24B H 0.030110 -0.127369 0.646772 0.032 Uiso 1 1 calc R U
H24C H 0.048936 -0.222320 0.723323 0.032 Uiso 1 1 calc R U

loop_
_atom_site_aniso_label
_atom_site_aniso_U_11
_atom_site_aniso_U_22
_atom_site_aniso_U_33
_atom_site_aniso_U_23
_atom_site_aniso_U_13
_atom_site_aniso_U_12
Cl1 0.0190(2) 0.0367(3) 0.0242(3) -0.0085(2) 0.0057(2) 0.0040(2)
Cl2 0.0260(3) 0.0361(3) 0.0200(3) -0.0085(2) 0.0079(2) -0.0003(2)
O1 0.0206(7) 0.0371(9) 0.0146(7) -0.0039(7) -0.0011(6) -0.0031(7)
O2 0.0213(7) 0.0270(8) 0.0164(7) -0.0025(6) 0.0022(6) 0.0068(6)
N1 0.0152(8) 0.0215(9) 0.0106(7) 0.0016(7) 0.0013(6) 0.0010(6)
N2 0.0155(8) 0.0148(9) 0.0158(8) 0.0012(7) 0.0008(6) -0.0009(6)
N3 0.0205(8) 0.0201(9) 0.0136(8) 0.0010(7) 0.0033(7) 0.0006(7)
N4 0.0148(8) 0.0224(9) 0.0129(8) 0.0002(7) 0.0011(6) -0.0009(7)
N5 0.0179(8) 0.0159(9) 0.0118(7) 0.0015(6) -0.0007(6) 0.0006(6)
N6 0.0172(8) 0.0217(9) 0.0169(8) -0.0018(7) 0.0026(7) -0.0005(7)
C1 0.0137(8) 0.0150(10) 0.0163(9) 0.0010(8) 0.0029(7) -0.0013(7)
C2 0.0166(9) 0.0192(10) 0.0124(9) 0.0018(8) 0.0001(7) -0.0026(8)
C3 0.0145(9) 0.0186(11) 0.0190(10) 0.0014(8) -0.0013(8) 0.0006(7)
C4 0.0156(9) 0.0208(11) 0.0209(10) -0.0030(8) 0.0057(8) 0.0007(8)
C5 0.0220(10) 0.0345(13) 0.0124(9) -0.0008(9) 0.0013(8) 0.0033(9)
C6 0.0174(9) 0.0304(12) 0.0145(9) 0.0028(9) -0.0010(8) 0.0046(8)
C7 0.0164(9) 0.0153(10) 0.0125(9) -0.0004(7) 0.0019(7) -0.0021(7)
C8 0.0183(9) 0.0176(10) 0.0147(9) -0.0004(8) 0.0034(8) 0.0046(8)
C9 0.0303(11) 0.0246(12) 0.0165(10) 0.0049(9) 0.0090(9) 0.0046(9)
C10 0.0182(10) 0.0225(11) 0.0232(10) 0.0003(9) 0.0031(8) -0.0030(8)
C11 0.0168(9) 0.0151(10) 0.0151(9) -0.0018(8) 0.0002(7) -0.0019(7)
C12 0.0199(10) 0.0252(11) 0.0150(9) 0.0019(8) -0.0001(8) 0.0035(8)
C13 0.0197(9) 0.0153(10) 0.0131(9) 0.0023(8) 0.0030(7) 0.0002(8)
C14 0.0170(9) 0.0206(11) 0.0156(9) 0.0023(8) -0.0003(7) 0.0000(8)
C15 0.0218(10) 0.0215(11) 0.0137(9) -0.0005(8) -0.0001(8) -0.0010(8)
C16 0.0227(10) 0.0215(11) 0.0150(9) -0.0015(8) 0.0065(8) 0.0001(8)
C17 0.0173(9) 0.0268(12) 0.0199(10) -0.0005(9) 0.0026(8) 0.0006(8)
C18 0.0184(9) 0.0233(11) 0.0138(9) -0.0018(8) -0.0009(7) -0.0001(8)
C19 0.0148(9) 0.0161(10) 0.0137(9) 0.0013(8) 0.0007(7) 0.0011(7)
C20 0.0155(9) 0.0202(11) 0.0145(9) -0.0053(8) 0.0019(7) 0.0009(8)
C21 0.0208(10) 0.0239(12) 0.0272(11) -0.0046(9) 0.0093(9) -0.0040(8)
C22 0.0281(11) 0.0248(12) 0.0176(10) 0.0030(9) 0.0014(8) -0.0014(9)
C23 0.0182(9) 0.0163(10) 0.0151(9) 0.0018(8) -0.0004(7) 0.0009(8)
O3 0.0177(7) 0.0403(10) 0.0175(7) 0.0023(7) -0.0013(6) 0.0036(7)
O4 0.0201(7) 0.0265(8) 0.0200(7) -0.0064(6) 0.0026(6) 0.0004(6)
C24 0.0178(10) 0.0242(11) 0.0217(10) -0.0029(9) 0.0012(8) -0.0027(8)

loop_
_atom_type_symbol
_atom_type_description
_atom_type_scat_dispersion_real
_atom_type_scat_dispersion_imag
_atom_type_scat_source
C C 0.0033 0.0016 'International Tables Vol C Tables 4.2.6.8 and 6.1.1.4'
H H 0.0000 0.0000 'International Tables Vol C Tables 4.2.6.8 and 6.1.1.4'
N N 0.0061 0.0033 'International Tables Vol C Tables 4.2.6.8 and 6.1.1.4'
O O 0.0106 0.0060 'International Tables Vol C Tables 4.2.6.8 and 6.1.1.4'
Cl Cl 0.1484 0.1585 'International Tables Vol C Tables 4.2.6.8 and 6.1.1.4'

loop_
_geom_angle_atom_site_label_1
_geom_angle_atom_site_label_2
_geom_angle_atom_site_label_3
_geom_angle
N2 N1 C1 118.97(16)
N2 N1 H1N 121.5
C1 N1 H1N 119.5
C7 N2 N1 121.46(16)
C8 N3 C10 124.21(17)
C8 N3 C9 119.89(18)
C10 N3 C9 115.88(17)
N5 N4 C13 118.61(16)
N5 N4 H4N 122.7
C13 N4 H4N 118.7
C19 N5 N4 121.03(16)
C20 N6 C22 124.05(17)
C20 N6 C21 120.11(18)
C22 N6 C21 115.84(17)
C6 C1 C2 119.68(18)
C6 C1 N1 121.19(18)
C2 C1 N1 119.13(17)
C3 C2 C1 120.40(18)
C3 C2 H2A 119.8
C1 C2 H2A 119.8
C4 C3 C2 119.09(18)
C4 C3 H3A 120.5
C2 C3 H3A 120.5
C3 C4 C5 121.11(18)
C3 C4 Cl1 119.88(16)
C5 C4 Cl1 118.99(16)
C6 C5 C4 119.64(19)
C6 C5 H5A 120.2
C4 C5 H5A 120.2
C5 C6 C1 120.06(19)
C5 C6 H6A 120.0
C1 C6 H6A 120.0
N2 C7 C11 115.78(17)
N2 C7 C8 123.04(17)
C11 C7 C8 120.36(16)
O1 C8 N3 123.55(18)
O1 C8 C7 118.04(17)
N3 C8 C7 118.41(17)
N3 C9 H9A 109.5
N3 C9 H9B 109.5
H9A C9 H9B 109.5
N3 C9 H9C 109.5
H9A C9 H9C 109.5
H9B C9 H9C 109.5
N3 C10 H10A 109.5
N3 C10 H10B 109.5
H10A C10 H10B 109.5
N3 C10 H10C 109.5
H10A C10 H10C 109.5
H10B C10 H10C 109.5
O2 C11 C7 120.03(17)
O2 C11 C12 120.39(18)
C7 C11 C12 119.57(17)
C11 C12 H12A 109.5
C11 C12 H12B 109.5
H12A C12 H12B 109.5
C11 C12 H12C 109.5
H12A C12 H12C 109.5
H12B C12 H12C 109.5
C18 C13 C14 119.94(18)
C18 C13 N4 120.94(18)
C14 C13 N4 119.12(17)
C15 C14 C13 120.05(18)
C15 C14 H14A 120.0
C13 C14 H14A 120.0
C16 C15 C14 119.19(19)
C16 C15 H15A 120.4
C14 C15 H15A 120.4
C17 C16 C15 121.38(18)
C17 C16 Cl2 118.60(16)
C15 C16 Cl2 120.01(16)
C16 C17 C18 119.36(19)
C16 C17 H17A 120.3
C18 C17 H17A 120.3
C17 C18 C13 120.03(19)
C17 C18 H18A 120.0
C13 C18 H18A 120.0
N5 C19 C23 115.64(17)
N5 C19 C20 123.10(17)
C23 C19 C20 120.59(16)
O3 C20 N6 123.31(18)
O3 C20 C19 118.19(17)
N6 C20 C19 118.50(17)
N6 C21 H21A 109.5
N6 C21 H21B 109.5
H21A C21 H21B 109.5
N6 C21 H21C 109.5
H21A C21 H21C 109.5
H21B C21 H21C 109.5
N6 C22 H22A 109.5
N6 C22 H22B 109.5
H22A C22 H22B 109.5
N6 C22 H22C 109.5
H22A C22 H22C 109.5
H22B C22 H22C 109.5
O4 C23 C19 119.76(18)
O4 C23 C24 120.83(18)
C19 C23 C24 119.42(17)
C23 C24 H24A 109.5
C23 C24 H24B 109.5
H24A C24 H24B 109.5
C23 C24 H24C 109.5
H24A C24 H24C 109.5
H24B C24 H24C 109.5

loop_
_geom_bond_atom_site_label_1
_geom_bond_atom_site_label_2
_geom_bond_distance
Cl1 C4 1.7415(19)
Cl2 C16 1.744(2)
O1 C8 1.232(2)
O2 C11 1.224(2)
N1 N2 1.319(2)
N1 C1 1.405(2)
N1 H1N 0.8999
N2 C7 1.298(2)
N3 C8 1.338(2)
N3 C10 1.456(3)
N3 C9 1.462(2)
N4 N5 1.325(2)
N4 C13 1.402(2)
N4 H4N 0.9000
N5 C19 1.302(2)
N6 C20 1.340(3)
N6 C22 1.455(3)
N6 C21 1.460(2)
C1 C6 1.390(3)
C1 C2 1.395(3)
C2 C3 1.388(3)
C2 H2A 0.9500
C3 C4 1.382(3)
C3 H3A 0.9500
C4 C5 1.388(3)
C5 C6 1.383(3)
C5 H5A 0.9500
C6 H6A 0.9500
C7 C11 1.475(3)
C7 C8 1.520(3)
C9 H9A 0.9800
C9 H9B 0.9800
C9 H9C 0.9800
C10 H10A 0.9800
C10 H10B 0.9800
C10 H10C 0.9800
C11 C12 1.507(3)
C12 H12A 0.9800
C12 H12B 0.9800
C12 H12C 0.9800
C13 C18 1.393(3)
C13 C14 1.395(3)
C14 C15 1.386(3)
C14 H14A 0.9500
C15 C16 1.385(3)
C15 H15A 0.9500
C16 C17 1.384(3)
C17 C18 1.385(3)
C17 H17A 0.9500
C18 H18A 0.9500
C19 C23 1.481(3)
C19 C20 1.507(3)
C20 O3 1.236(2)
C21 H21A 0.9800
C21 H21B 0.9800
C21 H21C 0.9800
C22 H22A 0.9800
C22 H22B 0.9800
C22 H22C 0.9800
C23 O4 1.223(2)
C23 C24 1.503(3)
C24 H24A 0.9800
C24 H24B 0.9800
C24 H24C 0.9800

loop_
_geom_hbond_atom_site_label_D
_geom_hbond_atom_site_label_H
_geom_hbond_atom_site_label_A
_geom_hbond_distance_DH
_geom_hbond_distance_HA
_geom_hbond_distance_DA
_geom_hbond_angle_DHA
_geom_hbond_site_symmetry_A
_geom_hbond_publ_flag
N1 H1N O1 0.90 2.34 2.897(2) 120.3 . yes
N1 H1N O2 0.90 2.15 2.947(2) 146.7 2_545 yes
N4 H4N O3 0.90 2.28 2.841(2) 120.6 . yes
N4 H4N O4 0.90 2.21 2.983(2) 143.5 2_556 yes
C2 H2A O2 0.95 2.50 3.217(2) 132.7 2_545 yes
C3 H3A O3 0.95 2.38 3.314(2) 169.3 3_656 yes
C10 H10A Cl2 0.98 2.80 3.494(2) 128.1 1_554 yes
C14 H14A O4 0.95 2.50 3.149(2) 125.4 2_556 yes
C21 H21B N5 0.98 2.61 3.407(3) 138.1 2_556 yes

loop_
_geom_torsion_atom_site_label_1
_geom_torsion_atom_site_label_2
_geom_torsion_atom_site_label_3
_geom_torsion_atom_site_label_4
_geom_torsion
C1 N1 N2 C7 177.02(18)
C13 N4 N5 C19 173.54(18)
N2 N1 C1 C6 -5.7(3)
N2 N1 C1 C2 174.88(18)
C6 C1 C2 C3 -1.0(3)
N1 C1 C2 C3 178.38(18)
C1 C2 C3 C4 0.4(3)
C2 C3 C4 C5 0.1(3)
C2 C3 C4 Cl1 -178.42(16)
C3 C4 C5 C6 0.0(3)
Cl1 C4 C5 C6 178.55(18)
C4 C5 C6 C1 -0.6(3)
C2 C1 C6 C5 1.1(3)
N1 C1 C6 C5 -178.3(2)
N1 N2 C7 C11 172.80(17)
N1 N2 C7 C8 3.1(3)
C10 N3 C8 O1 -174.8(2)
C9 N3 C8 O1 4.0(3)
C10 N3 C8 C7 4.7(3)
C9 N3 C8 C7 -176.53(18)
N2 C7 C8 O1 51.2(3)
C11 C7 C8 O1 -118.1(2)
N2 C7 C8 N3 -128.3(2)
C11 C7 C8 N3 62.5(3)
N2 C7 C11 O2 -168.07(19)
C8 C7 C11 O2 1.9(3)
N2 C7 C11 C12 10.9(3)
C8 C7 C11 C12 -179.11(18)
N5 N4 C13 C18 -11.3(3)
N5 N4 C13 C14 169.38(18)
C18 C13 C14 C15 -1.8(3)
N4 C13 C14 C15 177.52(19)
C13 C14 C15 C16 -0.1(3)
C14 C15 C16 C17 1.8(3)
C14 C15 C16 Cl2 -177.05(16)
C15 C16 C17 C18 -1.6(3)
Cl2 C16 C17 C18 177.32(17)
C16 C17 C18 C13 -0.4(3)
C14 C13 C18 C17 2.1(3)
N4 C13 C18 C17 -177.24(19)
N4 N5 C19 C23 171.97(17)
N4 N5 C19 C20 1.4(3)
C22 N6 C20 O3 -172.7(2)
C21 N6 C20 O3 7.3(3)
C22 N6 C20 C19 6.8(3)
C21 N6 C20 C19 -173.21(18)
N5 C19 C20 O3 48.2(3)
C23 C19 C20 O3 -122.0(2)
N5 C19 C20 N6 -131.3(2)
C23 C19 C20 N6 58.6(3)
N5 C19 C23 O4 -169.48(19)
C20 C19 C23 O4 1.4(3)
N5 C19 C23 C24 10.4(3)
C20 C19 C23 C24 -178.70(18)
